data_7108690
loop_
_publ_author_name
'Eustina Batisai'
'Matteo Lusi'
'Tia Jacobs'
'Leonard J. Barbour'

_publ_section_title
;
 A mechanochemically synthesised solid solution enables engineering of the
 sorption properties of a Werner clathrate
;
_journal_name_full Chem.Commun.
_journal_page_first 12171
_journal_paper_doi 10.1039/c2cc37261d
_journal_volume 48
_journal_year 2012
_chemical_formula_moiety 'C44 H36 Cl2 N4 Ni, 0.82(CH3 O)'
_chemical_formula_sum 'C44.82 H38.45 Cl2 N4 Ni O0.82'
_chemical_formula_weight 775.67
_chemical_name_systematic
;
?
;
_space_group_IT_number 19
_symmetry_cell_setting orthorhombic
_symmetry_space_group_name_Hall 'P 2ac 2ab'
_symmetry_space_group_name_H-M 'P 21 21 21'
_atom_sites_solution_hydrogens geom
_atom_sites_solution_primary direct
_atom_sites_solution_secondary difmap
_audit_creation_method SHELXL-97
_cell_angle_alpha 90.00
_cell_angle_beta 90.00
_cell_angle_gamma 90.00
_cell_formula_units_Z 4
_cell_length_a 12.3778(17)
_cell_length_b 16.212(2)
_cell_length_c 19.398(3)
_cell_measurement_reflns_used 9086
_cell_measurement_temperature 100(2)
_cell_measurement_theta_max 27.46
_cell_measurement_theta_min 2.32
_cell_volume 3892.6(9)
_computing_cell_refinement 'SAINT (Bruker, 2009)'
_computing_data_collection 'APEX2 (Bruker, 2009)'
_computing_data_reduction SAINT
_computing_molecular_graphics 'X-Seed (Barbour 2001)'
_computing_structure_refinement 'SHELXL (Sheldrick, 2008)'
_computing_structure_solution 'SHELXS (Sheldrick, 2008)'
_diffrn_ambient_temperature 100(2)
_diffrn_measured_fraction_theta_full 0.996
_diffrn_measured_fraction_theta_max 0.937
_diffrn_measurement_device_type 'Bruker APEX CCD Area Detector'
_diffrn_radiation_monochromator graphite
_diffrn_radiation_source 'fine-focus sealed tube'
_diffrn_radiation_type MoK\a
_diffrn_radiation_wavelength 0.71073
_diffrn_reflns_av_R_equivalents 0.0296
_diffrn_reflns_av_sigmaI/netI 0.0497
_diffrn_reflns_limit_h_max 28
_diffrn_reflns_limit_h_min -28
_diffrn_reflns_limit_k_max 37
_diffrn_reflns_limit_k_min -37
_diffrn_reflns_limit_l_max 44
_diffrn_reflns_limit_l_min -44
_diffrn_reflns_number 23493
_diffrn_reflns_theta_full 25.00
_diffrn_reflns_theta_max 54.928
_diffrn_reflns_theta_min 4.640
_exptl_absorpt_coefficient_mu 0.675
_exptl_absorpt_correction_T_max 0.9294
_exptl_absorpt_correction_T_min 0.928
_exptl_absorpt_correction_type multi-scan
_exptl_absorpt_process_details 'SADABS (Bruker, 2002)'
_exptl_crystal_colour green
_exptl_crystal_density_diffrn 1.324
_exptl_crystal_density_method 'not measured'
_exptl_crystal_description block
_exptl_crystal_F_000 1616.0
_exptl_crystal_size_max 0.45
_exptl_crystal_size_mid 0.23
_exptl_crystal_size_min 0.11
_refine_diff_density_max 0.438
_refine_diff_density_min -0.531
_refine_diff_density_rms 0.100
_refine_ls_abs_structure_details 'Flack H D (1983), Acta Cryst. A39, 876-881'
_refine_ls_abs_structure_Flack 0.052(16)
_refine_ls_extinction_method none
_refine_ls_goodness_of_fit_ref 1.174
_refine_ls_hydrogen_treatment constr
_refine_ls_matrix_type full
_refine_ls_number_parameters 480
_refine_ls_number_reflns 9179
_refine_ls_number_restraints 0
_refine_ls_restrained_S_all 1.174
_refine_ls_R_factor_all 0.0593
_refine_ls_R_factor_gt 0.0512
_refine_ls_shift/su_max 0.035
_refine_ls_shift/su_mean 0.000
_refine_ls_structure_factor_coef Fsqd
_refine_ls_weighting_details 'calc w=1/[\s^2^(Fo^2^)+(0.0000P)^2^+8.4396P] where P=(Fo^2^+2Fc^2^)/3'
_refine_ls_weighting_scheme calc
_refine_ls_wR_factor_gt 0.1071
_refine_ls_wR_factor_ref 0.1158
_reflns_number_gt 8306
_reflns_number_total 9086
_reflns_threshold_expression >2sigma(I)
_cod_data_source_file c2cc37261d.txt
_cod_data_source_block c:2
_cod_original_cell_volume 3892.7(9)
_cod_original_sg_symbol_H-M P212121
_cod_database_code 7108690

loop_
_symmetry_equiv_pos_as_xyz
'x, y, z'
'-x+1/2, -y, z+1/2'
'x+1/2, -y+1/2, -z'
'-x, y+1/2, -z+1/2'

loop_
_atom_site_label
_atom_site_type_symbol
_atom_site_fract_x
_atom_site_fract_y
_atom_site_fract_z
_atom_site_U_iso_or_equiv
_atom_site_adp_type
_atom_site_occupancy
_atom_site_symmetry_multiplicity
_atom_site_calc_flag
_atom_site_refinement_flags
_atom_site_disorder_assembly
_atom_site_disorder_group
Ni1 Ni 0.94414(4) 0.46833(3) 0.96824(3) 0.01900(11) Uani 1 1 d . . .
Cl2 Cl 1.00590(8) 0.33760(6) 1.01303(5) 0.02215(19) Uani 1 1 d . . .
N12 N 1.0984(3) 0.4940(2) 0.92653(18) 0.0218(7) Uani 1 1 d . . .
Cl1 Cl 0.88408(8) 0.60559(6) 0.92834(5) 0.0228(2) Uani 1 1 d . . .
N36 N 0.7866(3) 0.44799(19) 1.00854(17) 0.0225(7) Uani 1 1 d . . .
C16 C 1.4102(3) 0.5873(3) 0.8637(2) 0.0240(9) Uani 1 1 d . . .
N1 N 0.8998(3) 0.4137(2) 0.87381(17) 0.0203(7) Uani 1 1 d . . .
C27 C 1.0586(3) 0.5919(2) 1.18886(19) 0.0205(8) Uani 1 1 d . . .
C4 C 0.8528(3) 0.3452(2) 0.7437(2) 0.0181(8) Uani 1 1 d . . .
C51 C 0.8302(3) 0.3119(2) 0.6740(2) 0.0210(8) Uani 1 1 d . . .
C3 C 0.9425(3) 0.3205(2) 0.7820(2) 0.0240(8) Uani 1 1 d . . .
H3 H 0.9900 0.2796 0.7644 0.029 Uiso 1 1 calc R . .
C28 C 1.0945(3) 0.6276(2) 1.2550(2) 0.0204(8) Uani 1 1 d . . .
C40 C 0.6351(3) 0.3601(2) 1.0342(2) 0.0199(8) Uani 1 1 d . . .
H40 H 0.6042 0.3065 1.0317 0.024 Uiso 1 1 calc R . .
C34 C 0.9942(3) 0.5210(2) 1.1862(2) 0.0220(8) Uani 1 1 d . . .
H34 H 0.9711 0.4955 1.2277 0.026 Uiso 1 1 calc R . .
C42 C 0.4667(3) 0.4143(2) 1.0925(2) 0.0230(9) Uani 1 1 d . . .
C30 C 1.2268(4) 0.7007(3) 1.3227(2) 0.0316(10) Uani 1 1 d . . .
H30 H 1.2962 0.7252 1.3267 0.038 Uiso 1 1 calc R . .
C13 C 1.1106(3) 0.5403(3) 0.8696(2) 0.0284(9) Uani 1 1 d . . .
H13 H 1.0481 0.5533 0.8433 0.034 Uiso 1 1 calc R . .
C38 C 0.6310(4) 0.5010(2) 1.0663(2) 0.0262(9) Uani 1 1 d . . .
H38 H 0.5957 0.5474 1.0860 0.031 Uiso 1 1 calc R . .
C18 C 1.5226(4) 0.6636(3) 0.7842(3) 0.0394(12) Uani 1 1 d . . .
H18 H 1.5302 0.6936 0.7424 0.047 Uiso 1 1 calc R . .
C9 C 0.7237(4) 0.3048(2) 0.6496(2) 0.0263(9) Uani 1 1 d . . .
H9 H 0.6649 0.3195 0.6786 0.032 Uiso 1 1 calc R . .
C29 C 1.1954(3) 0.6649(3) 1.2609(2) 0.0240(8) Uani 1 1 d . . .
H29 H 1.2430 0.6658 1.2225 0.029 Uiso 1 1 calc R . .
C2 C 0.9622(3) 0.3560(3) 0.8459(2) 0.0260(9) Uani 1 1 d . . .
H2 H 1.0236 0.3380 0.8711 0.031 Uiso 1 1 calc R . .
C11 C 0.8124(3) 0.4381(3) 0.8370(2) 0.0239(9) Uani 1 1 d . . .
H11 H 0.7664 0.4792 0.8558 0.029 Uiso 1 1 calc R . .
C47 C 0.4031(3) 0.3486(2) 1.0728(2) 0.0239(9) Uani 1 1 d . . .
H47 H 0.4323 0.3072 1.0435 0.029 Uiso 1 1 calc R . .
C41 C 0.7376(3) 0.3749(2) 1.0070(2) 0.0201(8) Uani 1 1 d . . .
H41 H 0.7748 0.3301 0.9861 0.024 Uiso 1 1 calc R . .
C14 C 1.2088(4) 0.5700(3) 0.8473(2) 0.0298(10) Uani 1 1 d . . .
H14 H 1.2125 0.6023 0.8066 0.036 Uiso 1 1 calc R . .
C7 C 0.7882(4) 0.2558(3) 0.5401(2) 0.0330(10) Uani 1 1 d . . .
H7 H 0.7739 0.2383 0.4942 0.040 Uiso 1 1 calc R . .
C15 C 1.3035(3) 0.5529(2) 0.8844(2) 0.0229(9) Uani 1 1 d . . .
C39 C 0.5781(3) 0.4248(2) 1.0651(2) 0.0210(8) Uani 1 1 d . . .
C37 C 0.7331(3) 0.5099(2) 1.0394(2) 0.0269(9) Uani 1 1 d . . .
H37 H 0.7673 0.5622 1.0428 0.032 Uiso 1 1 calc R . .
C22 C 1.2899(3) 0.5036(3) 0.9421(2) 0.0301(10) Uani 1 1 d . . .
H22 H 1.3512 0.4885 0.9687 0.036 Uiso 1 1 calc R . .
C46 C 0.2954(4) 0.3421(3) 1.0957(2) 0.0326(10) Uani 1 1 d . . .
H46 H 0.2520 0.2970 1.0812 0.039 Uiso 1 1 calc R . .
C26 C 1.0857(3) 0.6275(2) 1.1256(2) 0.0212(8) Uani 1 1 d . . .
H26 H 1.1284 0.6761 1.1243 0.025 Uiso 1 1 calc R . .
C33 C 1.0264(3) 0.6272(3) 1.3119(2) 0.0273(9) Uani 1 1 d . . .
H33 H 0.9580 0.6009 1.3088 0.033 Uiso 1 1 calc R . .
C5 C 0.9152(4) 0.2886(2) 0.6305(2) 0.0263(9) Uani 1 1 d . . .
H5 H 0.9875 0.2916 0.6466 0.032 Uiso 1 1 calc R . .
C25 C 1.0502(3) 0.5918(2) 1.06475(19) 0.0216(8) Uani 1 1 d . . .
H25 H 1.0693 0.6173 1.0224 0.026 Uiso 1 1 calc R . .
C45 C 0.2531(4) 0.4008(3) 1.1386(2) 0.0343(11) Uani 1 1 d . . .
H45 H 0.1801 0.3970 1.1534 0.041 Uiso 1 1 calc R . .
C19 C 1.6104(4) 0.6519(3) 0.8256(3) 0.0369(12) Uani 1 1 d . . .
H19 H 1.6788 0.6735 0.8125 0.044 Uiso 1 1 calc R . .
C35 C 0.9642(3) 0.4881(2) 1.1237(2) 0.0208(8) Uani 1 1 d . . .
H35 H 0.9231 0.4386 1.1234 0.025 Uiso 1 1 calc R . .
C8 C 0.7041(4) 0.2764(2) 0.5834(2) 0.0294(10) Uani 1 1 d . . .
H8 H 0.6318 0.2709 0.5677 0.035 Uiso 1 1 calc R . .
C21 C 1.5014(4) 0.5763(3) 0.9051(3) 0.0371(11) Uani 1 1 d . . .
H21 H 1.4954 0.5459 0.9468 0.045 Uiso 1 1 calc R . .
C17 C 1.4220(4) 0.6321(3) 0.8026(2) 0.0310(10) Uani 1 1 d . . .
H17 H 1.3613 0.6410 0.7736 0.037 Uiso 1 1 calc R . .
C32 C 1.0565(4) 0.6646(3) 1.3734(2) 0.0360(10) Uani 1 1 d . . .
H32 H 1.0085 0.6652 1.4116 0.043 Uiso 1 1 calc R . .
C31 C 1.1575(4) 0.7010(3) 1.3785(2) 0.0346(11) Uani 1 1 d . . .
H31 H 1.1792 0.7262 1.4205 0.042 Uiso 1 1 calc R . .
C10 C 0.7878(3) 0.4056(2) 0.7736(2) 0.0225(8) Uani 1 1 d . . .
H10 H 0.7255 0.4245 0.7498 0.027 Uiso 1 1 calc R . .
C43 C 0.4222(4) 0.4727(3) 1.1379(2) 0.0380(11) Uani 1 1 d . . .
H43 H 0.4652 0.5176 1.1532 0.046 Uiso 1 1 calc R . .
C44 C 0.3174(4) 0.4658(3) 1.1604(3) 0.0433(13) Uani 1 1 d . . .
H44 H 0.2887 0.5058 1.1911 0.052 Uiso 1 1 calc R . .
C6 C 0.8943(4) 0.2610(3) 0.5638(2) 0.0334(11) Uani 1 1 d . . .
H6 H 0.9524 0.2457 0.5345 0.040 Uiso 1 1 calc R . .
C23 C 1.1910(3) 0.4764(3) 0.9614(2) 0.0273(9) Uani 1 1 d . . .
H23 H 1.1860 0.4431 1.0016 0.033 Uiso 1 1 calc R . .
N24 N 0.9902(3) 0.5229(2) 1.06287(16) 0.0220(7) Uani 1 1 d . . .
C20 C 1.6000(4) 0.6090(3) 0.8864(3) 0.0422(13) Uani 1 1 d . . .
H20 H 1.6609 0.6017 0.9155 0.051 Uiso 1 1 calc R . .
C1 C 1.1162(11) 0.1331(9) 0.7534(6) 0.117(6) Uani 0.816(8) 1 d P A 1
H1A H 1.1807 0.0989 0.7473 0.176 Uiso 0.816(8) 1 calc PR A 1
H1B H 1.0514 0.0991 0.7474 0.176 Uiso 0.816(8) 1 calc PR A 1
H1C H 1.1164 0.1570 0.7999 0.176 Uiso 0.816(8) 1 calc PR A 1
O1 O 1.1162(5) 0.1792(4) 0.7179(3) 0.060(2) Uani 0.816(8) 1 d P A 1

loop_
_atom_site_aniso_label
_atom_site_aniso_U_11
_atom_site_aniso_U_22
_atom_site_aniso_U_33
_atom_site_aniso_U_23
_atom_site_aniso_U_13
_atom_site_aniso_U_12
Ni1 0.0191(2) 0.0178(2) 0.0201(2) -0.0022(2) -0.0025(2) 0.0000(2)
Cl2 0.0209(4) 0.0176(4) 0.0280(5) 0.0000(4) -0.0030(4) -0.0002(4)
N12 0.0209(16) 0.0220(17) 0.0225(17) -0.0007(14) -0.0019(14) -0.0013(13)
Cl1 0.0247(5) 0.0214(5) 0.0224(5) 0.0003(4) 0.0002(4) 0.0023(4)
N36 0.0267(18) 0.0181(16) 0.0228(17) -0.0032(13) -0.0019(14) 0.0038(14)
C16 0.020(2) 0.0204(19) 0.032(2) -0.0031(17) 0.0004(16) 0.0014(15)
N1 0.0166(15) 0.0210(17) 0.0231(17) -0.0077(14) -0.0029(13) 0.0016(13)
C27 0.0209(18) 0.0207(18) 0.0200(18) -0.0004(15) -0.0006(17) 0.0058(17)
C4 0.0157(18) 0.0179(19) 0.0206(19) 0.0008(15) -0.0014(15) -0.0026(15)
C51 0.029(2) 0.0142(18) 0.020(2) 0.0012(14) -0.0020(16) -0.0008(16)
C3 0.0177(18) 0.027(2) 0.027(2) -0.0036(16) -0.0022(18) 0.0036(18)
C28 0.0176(19) 0.021(2) 0.023(2) -0.0008(15) -0.0022(15) 0.0018(15)
C40 0.0204(18) 0.0129(17) 0.0264(19) 0.0006(16) -0.0031(17) -0.0013(14)
C34 0.028(2) 0.0173(19) 0.0205(18) 0.0016(15) 0.0047(16) 0.0051(17)
C42 0.025(2) 0.0221(19) 0.0217(19) 0.0011(15) 0.0067(16) 0.0032(16)
C30 0.030(2) 0.034(3) 0.031(2) -0.0028(19) -0.0087(19) -0.005(2)
C13 0.026(2) 0.038(2) 0.021(2) 0.0040(19) -0.0027(17) 0.006(2)
C38 0.034(2) 0.0149(18) 0.029(2) -0.0025(16) 0.0096(19) 0.0018(17)
C18 0.051(3) 0.025(2) 0.042(3) -0.006(2) 0.010(2) -0.012(2)
C9 0.031(2) 0.0177(19) 0.030(2) -0.0011(17) -0.0038(19) 0.0002(17)
C29 0.022(2) 0.027(2) 0.023(2) -0.0005(17) 0.0022(16) 0.0015(18)
C2 0.022(2) 0.030(2) 0.026(2) -0.0030(17) -0.0051(17) 0.0064(17)
C11 0.0175(19) 0.028(2) 0.026(2) -0.0038(17) 0.0011(16) 0.0024(16)
C47 0.025(2) 0.021(2) 0.026(2) 0.0020(17) 0.0099(17) 0.0062(16)
C41 0.0161(17) 0.0184(18) 0.026(2) -0.0029(16) -0.0030(15) 0.0042(15)
C14 0.028(2) 0.037(2) 0.025(2) 0.0073(18) 0.0031(18) 0.008(2)
C7 0.050(3) 0.024(2) 0.025(2) -0.0003(18) -0.010(2) 0.007(2)
C15 0.022(2) 0.023(2) 0.023(2) -0.0034(16) 0.0004(16) 0.0017(17)
C39 0.024(2) 0.0211(19) 0.0178(18) -0.0010(15) 0.0055(16) -0.0001(16)
C37 0.033(2) 0.0188(19) 0.029(2) -0.0042(17) 0.0049(19) 0.0030(16)
C22 0.025(2) 0.035(2) 0.030(2) 0.0076(18) -0.0102(18) 0.0011(18)
C46 0.032(2) 0.034(2) 0.031(2) 0.005(2) 0.0064(19) 0.002(2)
C26 0.025(2) 0.0167(18) 0.0218(19) -0.0029(15) -0.0031(16) -0.0034(15)
C33 0.023(2) 0.036(2) 0.023(2) -0.0047(18) -0.0027(16) -0.0044(18)
C5 0.032(2) 0.0190(19) 0.028(2) -0.0004(16) 0.0051(18) 0.0038(17)
C25 0.0259(19) 0.0183(17) 0.0208(18) 0.0016(15) -0.0034(17) 0.0013(17)
C45 0.032(2) 0.039(3) 0.032(2) 0.009(2) 0.0129(19) 0.011(2)
C19 0.026(2) 0.023(2) 0.062(3) -0.006(2) 0.016(2) -0.0053(19)
C35 0.0181(19) 0.0188(19) 0.0256(19) -0.0012(15) -0.0058(15) -0.0031(14)
C8 0.042(3) 0.0162(19) 0.030(2) 0.0002(17) -0.014(2) 0.0023(19)
C21 0.029(2) 0.034(3) 0.049(3) 0.012(2) -0.003(2) -0.001(2)
C17 0.034(3) 0.024(2) 0.036(2) -0.0045(18) 0.006(2) -0.0081(19)
C32 0.036(2) 0.051(3) 0.022(2) -0.010(2) 0.005(2) -0.007(3)
C31 0.037(3) 0.046(3) 0.021(2) -0.012(2) -0.0050(19) -0.010(2)
C10 0.0163(18) 0.024(2) 0.027(2) -0.0042(17) -0.0022(16) 0.0054(16)
C43 0.048(3) 0.029(2) 0.037(2) -0.012(2) 0.017(2) 0.004(2)
C44 0.051(3) 0.034(3) 0.045(3) -0.004(2) 0.026(2) 0.015(3)
C6 0.054(3) 0.019(2) 0.027(2) 0.0004(18) 0.009(2) 0.008(2)
C23 0.0210(18) 0.031(2) 0.030(2) 0.006(2) -0.0008(17) -0.0058(18)
N24 0.0294(17) 0.0171(16) 0.0194(16) -0.0007(13) -0.0029(14) -0.0014(15)
C20 0.026(2) 0.037(3) 0.064(4) 0.010(3) -0.005(2) 0.000(2)
C1 0.126(11) 0.144(13) 0.081(8) -0.083(8) 0.055(8) -0.084(10)
O1 0.045(3) 0.086(5) 0.048(4) -0.033(3) -0.011(3) 0.033(3)

loop_
_atom_type_symbol
_atom_type_description
_atom_type_scat_dispersion_real
_atom_type_scat_dispersion_imag
_atom_type_scat_source
H H 0.0000 0.0000 'International Tables Vol C Tables 4.2.6.8 and 6.1.1.4'
N N 0.0061 0.0033 'International Tables Vol C Tables 4.2.6.8 and 6.1.1.4'
Cl Cl 0.1484 0.1585 'International Tables Vol C Tables 4.2.6.8 and 6.1.1.4'
Ni Ni 0.3393 1.1124 'International Tables Vol C Tables 4.2.6.8 and 6.1.1.4'
C C 0.0033 0.0016 'International Tables Vol C Tables 4.2.6.8 and 6.1.1.4'
O O 0.0106 0.0060 'International Tables Vol C Tables 4.2.6.8 and 6.1.1.4'

loop_
_geom_angle_atom_site_label_1
_geom_angle_atom_site_label_2
_geom_angle_atom_site_label_3
_geom_angle
N1 Ni1 N12 89.16(13)
N1 Ni1 N24 179.46(14)
N12 Ni1 N24 90.37(13)
N1 Ni1 N36 90.89(13)
N12 Ni1 N36 177.33(13)
N24 Ni1 N36 89.60(13)
N1 Ni1 Cl2 91.52(9)
N12 Ni1 Cl2 91.42(9)
N24 Ni1 Cl2 88.23(9)
N36 Ni1 Cl2 91.25(9)
N1 Ni1 Cl1 91.58(9)
N12 Ni1 Cl1 88.54(9)
N24 Ni1 Cl1 88.66(9)
N36 Ni1 Cl1 88.79(9)
Cl2 Ni1 Cl1 176.89(4)
C13 N12 C23 115.5(4)
C13 N12 Ni1 121.7(3)
C23 N12 Ni1 121.9(3)
C41 N36 C37 116.8(4)
C41 N36 Ni1 123.1(3)
C37 N36 Ni1 120.0(3)
C21 C16 C17 118.0(4)
C21 C16 C15 121.0(4)
C17 C16 C15 121.0(4)
C2 N1 C11 117.1(3)
C2 N1 Ni1 119.9(3)
C11 N1 Ni1 122.9(3)
C26 C27 C34 116.3(3)
C26 C27 C28 122.0(4)
C34 C27 C28 121.7(3)
C3 C4 C10 116.0(4)
C3 C4 C51 122.1(4)
C10 C4 C51 121.8(4)
C5 C51 C9 118.7(4)
C5 C51 C4 120.4(4)
C9 C51 C4 120.9(4)
C2 C3 C4 119.8(4)
C2 C3 H3 120.1
C4 C3 H3 120.1
C33 C28 C29 118.8(4)
C33 C28 C27 120.4(4)
C29 C28 C27 120.7(4)
C41 C40 C39 119.5(3)
C41 C40 H40 120.3
C39 C40 H40 120.3
C35 C34 C27 120.4(4)
C35 C34 H34 119.8
C27 C34 H34 119.8
C47 C42 C43 118.1(4)
C47 C42 C39 121.2(4)
C43 C42 C39 120.7(4)
C31 C30 C29 120.3(4)
C31 C30 H30 119.9
C29 C30 H30 119.9
N12 C13 C14 123.5(4)
N12 C13 H13 118.2
C14 C13 H13 118.2
C37 C38 C39 121.2(4)
C37 C38 H38 119.4
C39 C38 H38 119.4
C19 C18 C17 120.7(5)
C19 C18 H18 119.7
C17 C18 H18 119.7
C8 C9 C51 120.2(4)
C8 C9 H9 119.9
C51 C9 H9 119.9
C30 C29 C28 120.2(4)
C30 C29 H29 119.9
C28 C29 H29 119.9
N1 C2 C3 123.6(4)
N1 C2 H2 118.2
C3 C2 H2 118.2
N1 C11 C10 122.5(4)
N1 C11 H11 118.7
C10 C11 H11 118.7
C42 C47 C46 120.6(4)
C42 C47 H47 119.7
C46 C47 H47 119.7
N36 C41 C40 123.9(4)
N36 C41 H41 118.0
C40 C41 H41 118.0
C13 C14 C15 120.6(4)
C13 C14 H14 119.7
C15 C14 H14 119.7
C8 C7 C6 119.7(4)
C8 C7 H7 120.2
C6 C7 H7 120.2
C22 C15 C14 115.2(4)
C22 C15 C16 122.8(4)
C14 C15 C16 122.0(4)
C40 C39 C38 115.7(3)
C40 C39 C42 122.4(4)
C38 C39 C42 121.9(4)
N36 C37 C38 122.9(4)
N36 C37 H37 118.6
C38 C37 H37 118.6
C23 C22 C15 121.4(4)
C23 C22 H22 119.3
C15 C22 H22 119.3
C45 C46 C47 120.2(5)
C45 C46 H46 119.9
C47 C46 H46 119.9
C25 C26 C27 120.0(4)
C25 C26 H26 120.0
C27 C26 H26 120.0
C32 C33 C28 121.2(4)
C32 C33 H33 119.4
C28 C33 H33 119.4
C6 C5 C51 120.5(4)
C6 C5 H5 119.8
C51 C5 H5 119.8
N24 C25 C26 123.1(4)
N24 C25 H25 118.5
C26 C25 H25 118.5
C46 C45 C44 119.6(4)
C46 C45 H45 120.2
C44 C45 H45 120.2
C18 C19 C20 120.0(4)
C18 C19 H19 120.0
C20 C19 H19 120.0
N24 C35 C34 123.1(4)
N24 C35 H35 118.5
C34 C35 H35 118.5
C7 C8 C9 120.9(4)
C7 C8 H8 119.5
C9 C8 H8 119.5
C20 C21 C16 121.0(4)
C20 C21 H21 119.5
C16 C21 H21 119.5
C18 C17 C16 120.1(5)
C18 C17 H17 120.0
C16 C17 H17 120.0
C31 C32 C33 119.3(4)
C31 C32 H32 120.4
C33 C32 H32 120.4
C30 C31 C32 120.3(4)
C30 C31 H31 119.9
C32 C31 H31 119.9
C11 C10 C4 121.0(4)
C11 C10 H10 119.5
C4 C10 H10 119.5
C44 C43 C42 121.0(5)
C44 C43 H43 119.5
C42 C43 H43 119.5
C43 C44 C45 120.5(4)
C43 C44 H44 119.8
C45 C44 H44 119.8
C5 C6 C7 120.0(4)
C5 C6 H6 120.0
C7 C6 H6 120.0
C22 C23 N12 123.7(4)
C22 C23 H23 118.1
N12 C23 H23 118.1
C25 N24 C35 117.2(3)
C25 N24 Ni1 121.4(3)
C35 N24 Ni1 121.4(3)
C19 C20 C21 120.2(5)
C19 C20 H20 119.9
C21 C20 H20 119.9

loop_
_geom_bond_atom_site_label_1
_geom_bond_atom_site_label_2
_geom_bond_distance
Ni1 N1 2.107(3)
Ni1 N12 2.115(3)
Ni1 N24 2.116(3)
Ni1 N36 2.127(4)
Ni1 Cl2 2.4150(11)
Ni1 Cl1 2.4705(11)
N12 C13 1.344(5)
N12 C23 1.361(5)
N36 C41 1.332(5)
N36 C37 1.344(5)
C16 C21 1.395(6)
C16 C17 1.399(6)
C16 C15 1.488(6)
N1 C2 1.329(5)
N1 C11 1.355(5)
C27 C26 1.396(5)
C27 C34 1.400(6)
C27 C28 1.477(5)
C4 C3 1.394(5)
C4 C10 1.394(5)
C4 C51 1.483(5)
C51 C5 1.399(6)
C51 C9 1.406(6)
C3 C2 1.389(5)
C3 H3 0.9500
C28 C33 1.389(6)
C28 C29 1.393(6)
C40 C41 1.395(5)
C40 C39 1.399(5)
C40 H40 0.9500
C34 C35 1.375(5)
C34 H34 0.9500
C42 C47 1.379(6)
C42 C43 1.405(6)
C42 C39 1.488(5)
C30 C31 1.380(6)
C30 C29 1.387(6)
C30 H30 0.9500
C13 C14 1.377(6)
C13 H13 0.9500
C38 C37 1.375(6)
C38 C39 1.398(5)
C38 H38 0.9500
C18 C19 1.365(7)
C18 C17 1.393(6)
C18 H18 0.9500
C9 C8 1.384(6)
C9 H9 0.9500
C29 H29 0.9500
C2 H2 0.9500
C11 C10 1.372(6)
C11 H11 0.9500
C47 C46 1.410(6)
C47 H47 0.9500
C41 H41 0.9500
C14 C15 1.402(6)
C14 H14 0.9500
C7 C8 1.379(7)
C7 C6 1.394(7)
C7 H7 0.9500
C15 C22 1.386(6)
C37 H37 0.9500
C22 C23 1.353(6)
C22 H22 0.9500
C46 C45 1.368(6)
C46 H46 0.9500
C26 C25 1.387(5)
C26 H26 0.9500
C33 C32 1.389(6)
C33 H33 0.9500
C5 C6 1.393(6)
C5 H5 0.9500
C25 N24 1.343(5)
C25 H25 0.9500
C45 C44 1.387(7)
C45 H45 0.9500
C19 C20 1.375(7)
C19 H19 0.9500
C35 N24 1.346(5)
C35 H35 0.9500
C8 H8 0.9500
C21 C20 1.379(7)
C21 H21 0.9500
C17 H17 0.9500
C32 C31 1.386(7)
C32 H32 0.9500
C31 H31 0.9500
C10 H10 0.9500
C43 C44 1.373(7)
C43 H43 0.9500
C44 H44 0.9500
C6 H6 0.9500
C23 H23 0.9500
C20 H20 0.9500
C1 O1 1.016(14)
C1 H1A 0.9800
C1 H1B 0.9800
C1 H1C 0.9800
